data_4510152
loop_
_publ_author_name
'Mochida, Tomoyuki'
'Funasako, Yusuke'
'Nagabuchi, Eri'
'Mori, Hatsumi'

_publ_section_title
;
 Charge-Transfer Salts of Biferrocene Derivatives with F2- and
 F4-Tetracyanoquinodimethane: Correlation Between Donor--Acceptor Ratios
 and Cation Valence States
;
_journal_issue 3
_journal_name_full 'Crystal Growth &amp; Design'
_journal_page_first 1459
_journal_paper_doi 10.1021/cg500006e
_journal_volume 14
_journal_year 2014
_chemical_formula_moiety 'C29 H36 Fe2, C12 F4 N4'
_chemical_formula_sum 'C41 H36 F4 Fe2 N4'
_chemical_formula_weight 772.44
_chemical_name_systematic
; 
 ? 
;
_space_group_IT_number 15
_symmetry_cell_setting monoclinic
_symmetry_space_group_name_Hall '-C 2yc'
_symmetry_space_group_name_H-M 'C 1 2/c 1'
_atom_sites_solution_hydrogens geom
_atom_sites_solution_primary direct
_atom_sites_solution_secondary difmap
_audit_creation_method SHELXL-97
_cell_angle_alpha 90.00
_cell_angle_beta 103.236(2)
_cell_angle_gamma 90.00
_cell_formula_units_Z 8
_cell_length_a 29.4296(19)
_cell_length_b 12.2475(7)
_cell_length_c 21.0413(11)
_cell_measurement_temperature 298
_cell_volume 7382.6(7)
_computing_cell_refinement 'Bruker SMART'
_computing_data_collection 'Bruker SMART'
_computing_data_reduction 'Bruker SAINT'
_computing_molecular_graphics 'Bruker SHELXTL'
_computing_publication_material 'Bruker SHELXTL'
_computing_structure_refinement 'SHELXL-97 (Sheldrick, 1997)'
_computing_structure_solution 'SHELXS-97 (Sheldrick, 1990)'
_diffrn_ambient_temperature 298
_diffrn_detector_area_resol_mean 8.333
_diffrn_measured_fraction_theta_full 0.999
_diffrn_measured_fraction_theta_max 0.999
_diffrn_measurement_device_type 'CCD area detector'
_diffrn_measurement_method 'phi and omega scans'
_diffrn_radiation_monochromator graphite
_diffrn_radiation_source 'sealed tube'
_diffrn_radiation_type MoK\a
_diffrn_radiation_wavelength 0.71073
_diffrn_reflns_av_R_equivalents 0.0325
_diffrn_reflns_av_sigmaI/netI 0.0396
_diffrn_reflns_limit_h_max 35
_diffrn_reflns_limit_h_min -31
_diffrn_reflns_limit_k_max 14
_diffrn_reflns_limit_k_min -14
_diffrn_reflns_limit_l_max 25
_diffrn_reflns_limit_l_min -25
_diffrn_reflns_number 21680
_diffrn_reflns_theta_full 25.35
_diffrn_reflns_theta_max 25.35
_diffrn_reflns_theta_min 2.14
_exptl_absorpt_coefficient_mu 0.841
_exptl_absorpt_correction_T_max 0.8499
_exptl_absorpt_correction_T_min 0.7297
_exptl_absorpt_correction_type empirical
_exptl_absorpt_process_details
;
SADABS Sheldrick 1996
;
_exptl_crystal_colour dark-purple
_exptl_crystal_density_diffrn 1.390
_exptl_crystal_density_method 'not measured'
_exptl_crystal_description prism
_exptl_crystal_F_000 3184
_exptl_crystal_size_max 0.40
_exptl_crystal_size_mid 0.20
_exptl_crystal_size_min 0.20
_refine_diff_density_max 0.500
_refine_diff_density_min -0.247
_refine_diff_density_rms 0.061
_refine_ls_extinction_method none
_refine_ls_goodness_of_fit_ref 1.046
_refine_ls_hydrogen_treatment constr
_refine_ls_matrix_type full
_refine_ls_number_parameters 512
_refine_ls_number_reflns 6760
_refine_ls_number_restraints 156
_refine_ls_restrained_S_all 1.104
_refine_ls_R_factor_all 0.0984
_refine_ls_R_factor_gt 0.0557
_refine_ls_shift/su_max 0.000
_refine_ls_shift/su_mean 0.000
_refine_ls_structure_factor_coef Fsqd
_refine_ls_weighting_details 'calc w=1/[\s^2^(Fo^2^)+(0.1007P)^2^+0.0000P] where P=(Fo^2^+2Fc^2^)/3'
_refine_ls_weighting_scheme calc
_refine_ls_wR_factor_gt 0.1608
_refine_ls_wR_factor_ref 0.1885
_reflns_number_gt 3789
_reflns_number_total 6760
_reflns_threshold_expression >2sigma(I)
_cod_data_source_file cg500006e_si_001.cif
_cod_data_source_block 09
_cod_depositor_comments
;
The following automatic conversions were performed:

'_symmetry_cell_setting' value 'Monoclinic' changed to 'monoclinic'
according to
/usr/data/users/saulius/crontab/automatic-downloads/current/ACS/lib/dictionaries/cif_core.dic
dictionary named 'cif_core.dic' version 2.4.2 from 2011-04-26.

Automatic conversion script
Id: cif_fix_values 2281 2013-09-26 08:29:07Z andrius 
;
_cod_original_sg_symbol_H-M 'C 2/c'
_cod_database_code 4510152

loop_
_symmetry_equiv_pos_as_xyz
'x, y, z'
'-x, y, -z+1/2'
'x+1/2, y+1/2, z'
'-x+1/2, y+1/2, -z+1/2'
'-x, -y, -z'
'x, -y, z-1/2'
'-x+1/2, -y+1/2, -z'
'x+1/2, -y+1/2, z-1/2'

loop_
_atom_site_label
_atom_site_type_symbol
_atom_site_fract_x
_atom_site_fract_y
_atom_site_fract_z
_atom_site_U_iso_or_equiv
_atom_site_adp_type
_atom_site_occupancy
_atom_site_symmetry_multiplicity
_atom_site_calc_flag
_atom_site_refinement_flags
_atom_site_disorder_assembly
_atom_site_disorder_group
F1A F -0.0078(3) 0.9467(7) 0.3639(4) 0.0703(19) Uani 0.509(11) 1 d PU A 1
F2A F 0.0696(3) 0.9462(7) 0.3245(5) 0.081(2) Uani 0.509(11) 1 d PU A 1
F3A F 0.0549(2) 0.5675(5) 0.2853(5) 0.074(2) Uani 0.509(11) 1 d PU A 1
F4A F -0.0223(2) 0.5677(5) 0.3255(5) 0.080(2) Uani 0.509(11) 1 d PU A 1
F1B F -0.0184(3) 0.9407(7) 0.3302(5) 0.075(2) Uani 0.491(11) 1 d PU A 2
F2B F 0.0599(3) 0.9353(7) 0.2923(5) 0.069(2) Uani 0.491(11) 1 d PU A 2
F3B F 0.0691(2) 0.5524(4) 0.3289(5) 0.079(2) Uani 0.491(11) 1 d PU A 2
F4B F -0.0085(2) 0.5584(5) 0.3686(5) 0.076(2) Uani 0.491(11) 1 d PU A 2
Fe1 Fe 0.218370(19) 0.24293(4) 0.27032(3) 0.0688(2) Uani 1 1 d . . .
Fe2 Fe 0.058678(19) 0.25603(4) 0.11062(3) 0.0607(2) Uani 1 1 d . . .
C1 C 0.15846(14) 0.2520(3) 0.19127(19) 0.0610(9) Uani 1 1 d . . .
C2 C 0.18614(13) 0.1582(3) 0.18696(18) 0.0697(10) Uani 1 1 d . . .
H2 H 0.1755 0.0822 0.1854 0.084 Uiso 1 1 calc R . .
C3 C 0.23169(15) 0.1938(5) 0.1835(2) 0.0866(13) Uani 1 1 d . . .
H3 H 0.2575 0.1469 0.1780 0.104 Uiso 1 1 calc R . .
C4 C 0.23267(15) 0.3081(5) 0.1882(2) 0.0920(14) Uani 1 1 d . . .
H4 H 0.2594 0.3548 0.1866 0.110 Uiso 1 1 calc R . .
C5 C 0.18804(14) 0.3451(3) 0.19489(19) 0.0755(11) Uani 1 1 d . . .
H5 H 0.1789 0.4212 0.1991 0.091 Uiso 1 1 calc R . .
C6 C 0.19924(15) 0.2180(4) 0.3589(2) 0.0724(11) Uani 1 1 d . . .
C7 C 0.23095(16) 0.1387(4) 0.3500(2) 0.0853(13) Uani 1 1 d . . .
H7 H 0.2252 0.0598 0.3482 0.102 Uiso 1 1 calc R . .
C8 C 0.27268(16) 0.1894(6) 0.3440(2) 0.1052(17) Uani 1 1 d . . .
H8 H 0.3009 0.1521 0.3382 0.126 Uiso 1 1 calc R . .
C9 C 0.2671(2) 0.3005(6) 0.3486(2) 0.1099(18) Uani 1 1 d . . .
H9 H 0.2908 0.3560 0.3471 0.132 Uiso 1 1 calc R . .
C10 C 0.2214(2) 0.3204(4) 0.3575(2) 0.0955(15) Uani 1 1 d . . .
H10 H 0.2080 0.3920 0.3633 0.115 Uiso 1 1 calc R . .
C11 C 0.11029(13) 0.2520(3) 0.19455(18) 0.0554(9) Uani 1 1 d . . .
C12 C 0.08163(13) 0.3463(3) 0.19329(17) 0.0619(9) Uani 1 1 d . . .
H12 H 0.0921 0.4224 0.1953 0.074 Uiso 1 1 calc R . .
C13 C 0.03535(13) 0.3097(3) 0.18942(19) 0.0697(10) Uani 1 1 d . . .
H13 H 0.0081 0.3567 0.1877 0.084 Uiso 1 1 calc R . .
C14 C 0.03480(13) 0.1949(3) 0.18802(18) 0.0659(10) Uani 1 1 d . . .
H14 H 0.0074 0.1483 0.1851 0.079 Uiso 1 1 calc R . .
C15 C 0.08081(13) 0.1589(3) 0.19052(17) 0.0594(9) Uani 1 1 d . . .
H15 H 0.0908 0.0826 0.1899 0.071 Uiso 1 1 calc R . .
C16 C 0.08838(18) 0.2882(4) 0.0318(2) 0.0807(12) Uani 1 1 d . . .
C17 C 0.05059(18) 0.3577(4) 0.0311(2) 0.0890(14) Uani 1 1 d . . .
H17 H 0.0521 0.4376 0.0329 0.107 Uiso 1 1 calc R . .
C18 C 0.00967(18) 0.2945(5) 0.0275(2) 0.1044(16) Uani 1 1 d . . .
H18 H -0.0217 0.3230 0.0256 0.125 Uiso 1 1 calc R . .
C19 C 0.0220(2) 0.1851(5) 0.0271(2) 0.1095(18) Uani 1 1 d . . .
H19 H 0.0009 0.1224 0.0240 0.131 Uiso 1 1 calc R . .
C20 C 0.0714(2) 0.1811(5) 0.0301(2) 0.1019(16) Uani 1 1 d . . .
H20 H 0.0899 0.1146 0.0300 0.122 Uiso 1 1 calc R . .
C21 C 0.15102(15) 0.1951(5) 0.3655(2) 0.1010(15) Uani 1 1 d . C .
H21A H 0.1392 0.1328 0.3382 0.121 Uiso 1 1 calc R . .
H21B H 0.1316 0.2573 0.3487 0.121 Uiso 1 1 calc R . .
C22 C 0.14562(19) 0.1715(6) 0.4346(3) 0.1220(18) Uani 1 1 d U . .
H22A H 0.1134 0.1576 0.4338 0.146 Uiso 0.16 1 calc PR B 2
H22B H 0.1561 0.2335 0.4620 0.146 Uiso 0.16 1 calc PR B 2
H22C H 0.1639 0.1087 0.4516 0.146 Uiso 0.16 1 calc PR B 2
C23 C 0.1619(4) 0.2649(7) 0.4772(4) 0.172(4) Uani 0.84 1 d PU C 1
H23A H 0.1791 0.3136 0.4558 0.258 Uiso 0.84 1 calc PR C 1
H23B H 0.1816 0.2397 0.5173 0.258 Uiso 0.84 1 calc PR C 1
H23C H 0.1355 0.3027 0.4863 0.258 Uiso 0.84 1 calc PR C 1
C24 C 0.0945(2) 0.1493(8) 0.4323(3) 0.156(3) Uani 0.83 1 d PU C 1
H24A H 0.0888 0.1582 0.4752 0.234 Uiso 0.83 1 calc PR C 1
H24B H 0.0869 0.0760 0.4175 0.234 Uiso 0.83 1 calc PR C 1
H24C H 0.0754 0.1997 0.4028 0.234 Uiso 0.83 1 calc PR C 1
C25 C 0.1745(3) 0.0770(7) 0.4660(3) 0.157(3) Uani 0.83 1 d PU C 1
H25A H 0.2065 0.0883 0.4643 0.236 Uiso 0.83 1 calc PR C 1
H25B H 0.1632 0.0110 0.4432 0.236 Uiso 0.83 1 calc PR C 1
H25C H 0.1723 0.0710 0.5107 0.236 Uiso 0.83 1 calc PR C 1
C26 C 0.13756(17) 0.3268(5) 0.0375(2) 0.1107(17) Uani 1 1 d . E .
H26A H 0.1582 0.2759 0.0655 0.133 Uiso 1 1 calc R . .
H26B H 0.1409 0.3967 0.0597 0.133 Uiso 1 1 calc R . .
C27 C 0.1548(3) 0.3399(7) -0.0251(3) 0.146(2) Uani 1 1 d U . .
H27A H 0.1864 0.3656 -0.0146 0.175 Uiso 0.17 1 calc PR D 2
H27B H 0.1354 0.3917 -0.0531 0.175 Uiso 0.17 1 calc PR D 2
H27C H 0.1533 0.2708 -0.0469 0.175 Uiso 0.17 1 calc PR D 2
C28 C 0.1646(4) 0.2340(8) -0.0489(5) 0.186(4) Uani 0.84 1 d PU E 1
H28A H 0.1358 0.1964 -0.0662 0.279 Uiso 0.84 1 calc PR E 1
H28B H 0.1831 0.1923 -0.0138 0.279 Uiso 0.84 1 calc PR E 1
H28C H 0.1813 0.2429 -0.0827 0.279 Uiso 0.84 1 calc PR E 1
C29 C 0.2033(3) 0.3959(7) -0.0109(4) 0.165(3) Uani 0.83 1 d PU E 1
H29A H 0.2247 0.3556 0.0222 0.247 Uiso 0.83 1 calc PR E 1
H29B H 0.2006 0.4692 0.0040 0.247 Uiso 0.83 1 calc PR E 1
H29C H 0.2148 0.3975 -0.0501 0.247 Uiso 0.83 1 calc PR E 1
C30 C 0.1236(4) 0.4335(9) -0.0568(5) 0.229(4) Uani 0.83 1 d PU E 1
H30A H 0.1206 0.4314 -0.1032 0.344 Uiso 0.83 1 calc PR E 1
H30B H 0.1373 0.5017 -0.0399 0.344 Uiso 0.83 1 calc PR E 1
H30C H 0.0934 0.4263 -0.0474 0.344 Uiso 0.83 1 calc PR E 1
N1 N -0.10918(14) 0.5881(3) 0.3890(2) 0.1013(13) Uani 1 1 d . . .
N2 N -0.10725(14) 0.9236(3) 0.3895(2) 0.0957(12) Uani 1 1 d . . .
N3 N 0.15858(13) 0.9187(3) 0.2706(2) 0.0968(12) Uani 1 1 d . A .
N4 N 0.15807(13) 0.5765(3) 0.2740(2) 0.1040(13) Uani 1 1 d . A .
C31 C -0.01900(13) 0.7539(3) 0.34871(17) 0.0565(9) Uani 1 1 d . A .
C32 C 0.00535(13) 0.8466(3) 0.33847(19) 0.0644(10) Uani 1 1 d . . .
C33 C 0.04575(13) 0.8462(3) 0.31817(19) 0.0652(10) Uani 1 1 d . A .
C34 C 0.06824(13) 0.7506(3) 0.30565(19) 0.0591(9) Uani 1 1 d . . .
C35 C 0.04432(14) 0.6561(3) 0.3177(2) 0.0845(13) Uani 1 1 d . A .
C36 C 0.00424(14) 0.6581(3) 0.3379(2) 0.0819(13) Uani 1 1 d . . .
C37 C -0.06233(13) 0.7545(3) 0.36617(19) 0.0584(9) Uani 1 1 d . . .
C38 C -0.08693(14) 0.6598(3) 0.3788(2) 0.0739(11) Uani 1 1 d . A .
C39 C -0.08567(14) 0.8513(3) 0.37859(19) 0.0697(11) Uani 1 1 d . A .
C40 C 0.11075(13) 0.7487(3) 0.2851(2) 0.0659(10) Uani 1 1 d . A .
C41 C 0.13625(13) 0.8444(4) 0.2769(2) 0.0723(11) Uani 1 1 d . . .
C42 C 0.13587(14) 0.6512(4) 0.2788(2) 0.0803(12) Uani 1 1 d . . .

loop_
_atom_site_aniso_label
_atom_site_aniso_U_11
_atom_site_aniso_U_22
_atom_site_aniso_U_33
_atom_site_aniso_U_23
_atom_site_aniso_U_13
_atom_site_aniso_U_12
F1A 0.075(4) 0.052(3) 0.088(5) -0.002(4) 0.025(4) 0.004(2)
F2A 0.082(4) 0.057(3) 0.109(6) -0.007(4) 0.033(5) -0.011(3)
F3A 0.061(3) 0.050(3) 0.113(5) -0.014(3) 0.025(3) -0.001(2)
F4A 0.073(4) 0.048(3) 0.128(6) -0.004(3) 0.044(4) -0.009(2)
F1B 0.073(4) 0.058(3) 0.102(5) 0.012(4) 0.039(4) 0.009(3)
F2B 0.067(4) 0.054(3) 0.091(5) 0.009(4) 0.032(4) -0.002(3)
F3B 0.074(4) 0.051(3) 0.116(6) 0.003(3) 0.032(4) 0.010(2)
F4B 0.077(4) 0.050(3) 0.106(5) 0.012(3) 0.034(4) 0.001(2)
Fe1 0.0508(4) 0.0792(5) 0.0753(4) -0.0017(3) 0.0119(3) -0.0030(3)
Fe2 0.0597(4) 0.0611(4) 0.0609(4) -0.0012(3) 0.0129(3) -0.0034(2)
C1 0.056(2) 0.065(2) 0.064(2) 0.0024(19) 0.0173(17) -0.0003(19)
C2 0.060(2) 0.075(3) 0.077(3) -0.009(2) 0.022(2) 0.001(2)
C3 0.061(3) 0.120(4) 0.083(3) -0.003(3) 0.024(2) 0.011(3)
C4 0.062(3) 0.116(4) 0.101(3) 0.016(3) 0.024(3) -0.019(3)
C5 0.068(3) 0.070(3) 0.090(3) 0.013(2) 0.021(2) -0.008(2)
C6 0.062(2) 0.095(3) 0.059(2) -0.003(2) 0.009(2) 0.007(2)
C7 0.079(3) 0.093(3) 0.082(3) 0.012(2) 0.014(2) 0.019(3)
C8 0.057(3) 0.162(5) 0.091(3) 0.012(4) 0.005(2) 0.022(3)
C9 0.081(4) 0.149(5) 0.090(4) -0.013(4) 0.001(3) -0.039(4)
C10 0.122(4) 0.087(4) 0.075(3) -0.017(3) 0.019(3) 0.001(3)
C11 0.056(2) 0.055(2) 0.056(2) -0.0008(17) 0.0166(16) -0.0025(17)
C12 0.066(2) 0.055(2) 0.067(2) -0.0037(18) 0.0176(19) 0.0033(18)
C13 0.062(2) 0.071(3) 0.080(3) 0.001(2) 0.024(2) 0.011(2)
C14 0.060(2) 0.068(3) 0.075(3) 0.000(2) 0.024(2) -0.008(2)
C15 0.066(2) 0.050(2) 0.067(2) 0.0038(17) 0.0250(19) -0.0005(18)
C16 0.094(4) 0.090(3) 0.062(3) 0.003(2) 0.025(2) 0.000(3)
C17 0.094(3) 0.097(4) 0.071(3) 0.020(2) 0.009(3) -0.002(3)
C18 0.080(3) 0.150(5) 0.073(3) 0.016(3) -0.005(3) -0.005(4)
C19 0.140(5) 0.113(5) 0.065(3) -0.014(3) 0.003(3) -0.046(4)
C20 0.147(5) 0.101(4) 0.064(3) -0.018(3) 0.036(3) 0.002(4)
C21 0.075(3) 0.154(5) 0.078(3) -0.003(3) 0.024(3) 0.008(3)
C22 0.093(3) 0.195(5) 0.085(3) -0.010(4) 0.036(3) -0.010(4)
C23 0.188(7) 0.217(8) 0.126(6) -0.060(5) 0.069(5) -0.026(5)
C24 0.111(5) 0.259(8) 0.112(5) 0.000(5) 0.058(4) -0.017(5)
C25 0.172(6) 0.176(6) 0.135(5) 0.057(5) 0.058(5) 0.035(5)
C26 0.106(4) 0.148(5) 0.092(3) 0.004(3) 0.050(3) -0.006(4)
C27 0.156(5) 0.164(5) 0.129(4) 0.032(4) 0.055(4) 0.011(4)
C28 0.207(8) 0.211(8) 0.145(6) -0.018(6) 0.053(6) 0.029(6)
C29 0.122(5) 0.218(7) 0.174(6) 0.043(5) 0.075(5) -0.022(5)
C30 0.249(8) 0.244(8) 0.200(7) 0.017(7) 0.064(6) -0.051(7)
N1 0.092(3) 0.069(2) 0.159(4) 0.015(3) 0.064(3) -0.003(2)
N2 0.105(3) 0.072(2) 0.132(3) 0.007(2) 0.070(3) 0.014(2)
N3 0.067(2) 0.089(3) 0.139(3) 0.010(3) 0.034(2) -0.009(2)
N4 0.071(2) 0.079(3) 0.170(4) -0.034(3) 0.045(3) -0.003(2)
C31 0.061(2) 0.055(2) 0.056(2) -0.0022(17) 0.0162(17) -0.0013(18)
C32 0.060(2) 0.048(2) 0.087(3) 0.005(2) 0.022(2) 0.0087(18)
C33 0.061(2) 0.051(2) 0.084(3) 0.007(2) 0.017(2) -0.0036(18)
C34 0.048(2) 0.063(2) 0.066(2) -0.0048(18) 0.0127(16) -0.0026(18)
C35 0.066(3) 0.050(2) 0.145(4) -0.031(3) 0.042(3) -0.009(2)
C36 0.068(3) 0.051(2) 0.137(4) -0.017(2) 0.045(3) -0.013(2)
C37 0.059(2) 0.052(2) 0.068(2) 0.0017(17) 0.0218(18) 0.0041(17)
C38 0.067(3) 0.065(3) 0.098(3) 0.005(2) 0.037(2) 0.014(2)
C39 0.074(3) 0.067(3) 0.078(3) 0.008(2) 0.038(2) 0.001(2)
C40 0.053(2) 0.063(2) 0.082(3) -0.009(2) 0.0151(19) -0.0038(18)
C41 0.051(2) 0.082(3) 0.083(3) -0.004(2) 0.016(2) -0.001(2)
C42 0.056(2) 0.083(3) 0.107(3) -0.017(3) 0.029(2) -0.016(2)

loop_
_atom_type_symbol
_atom_type_description
_atom_type_scat_dispersion_real
_atom_type_scat_dispersion_imag
_atom_type_scat_source
C C 0.0033 0.0016 'International Tables Vol C Tables 4.2.6.8 and 6.1.1.4'
H H 0.0000 0.0000 'International Tables Vol C Tables 4.2.6.8 and 6.1.1.4'
F F 0.0171 0.0103 'International Tables Vol C Tables 4.2.6.8 and 6.1.1.4'
Fe Fe 0.3463 0.8444 'International Tables Vol C Tables 4.2.6.8 and 6.1.1.4'
N N 0.0061 0.0033 'International Tables Vol C Tables 4.2.6.8 and 6.1.1.4'

loop_
_geom_angle_atom_site_label_1
_geom_angle_atom_site_label_2
_geom_angle_atom_site_label_3
_geom_angle
C4 Fe1 C9 107.8(2)
C4 Fe1 C3 40.2(2)
C9 Fe1 C3 125.3(2)
C4 Fe1 C10 127.2(2)
C9 Fe1 C10 40.6(2)
C3 Fe1 C10 163.4(2)
C4 Fe1 C5 40.81(16)
C9 Fe1 C5 120.8(2)
C3 Fe1 C5 68.12(18)
C10 Fe1 C5 109.34(19)
C4 Fe1 C8 119.2(2)
C9 Fe1 C8 39.2(3)
C3 Fe1 C8 107.7(2)
C10 Fe1 C8 66.9(2)
C5 Fe1 C8 153.9(2)
C4 Fe1 C7 153.7(2)
C9 Fe1 C7 66.3(2)
C3 Fe1 C7 120.44(19)
C10 Fe1 C7 66.3(2)
C5 Fe1 C7 164.69(18)
C8 Fe1 C7 39.79(18)
C4 Fe1 C2 67.73(18)
C9 Fe1 C2 162.7(2)
C3 Fe1 C2 40.58(15)
C10 Fe1 C2 155.2(2)
C5 Fe1 C2 67.53(18)
C8 Fe1 C2 127.1(2)
C7 Fe1 C2 109.80(18)
C4 Fe1 C6 165.0(2)
C9 Fe1 C6 67.33(19)
C3 Fe1 C6 154.2(2)
C10 Fe1 C6 40.03(18)
C5 Fe1 C6 128.26(17)
C8 Fe1 C6 66.65(18)
C7 Fe1 C6 39.01(15)
C2 Fe1 C6 121.15(16)
C4 Fe1 C1 67.14(16)
C9 Fe1 C1 155.8(2)
C3 Fe1 C1 67.15(16)
C10 Fe1 C1 122.18(19)
C5 Fe1 C1 39.73(13)
C8 Fe1 C1 164.4(2)
C7 Fe1 C1 128.78(17)
C2 Fe1 C1 39.57(13)
C6 Fe1 C1 111.10(16)
C19 Fe2 C20 41.5(2)
C19 Fe2 C15 118.0(2)
C20 Fe2 C15 109.77(19)
C19 Fe2 C12 166.9(3)
C20 Fe2 C12 150.0(2)
C15 Fe2 C12 68.44(16)
C19 Fe2 C13 128.9(2)
C20 Fe2 C13 168.7(2)
C15 Fe2 C13 67.79(15)
C12 Fe2 C13 40.65(14)
C19 Fe2 C11 151.1(2)
C20 Fe2 C11 117.7(2)
C15 Fe2 C11 40.73(13)
C12 Fe2 C11 40.83(13)
C13 Fe2 C11 68.22(15)
C19 Fe2 C18 39.7(2)
C20 Fe2 C18 67.7(2)
C15 Fe2 C18 150.0(2)
C12 Fe2 C18 129.3(2)
C13 Fe2 C18 108.5(2)
C11 Fe2 C18 168.0(2)
C19 Fe2 C17 67.4(2)
C20 Fe2 C17 66.7(2)
C15 Fe2 C17 168.37(18)
C12 Fe2 C17 108.67(18)
C13 Fe2 C17 117.92(19)
C11 Fe2 C17 129.88(17)
C18 Fe2 C17 40.43(18)
C19 Fe2 C14 108.6(2)
C20 Fe2 C14 131.0(2)
C15 Fe2 C14 40.36(14)
C12 Fe2 C14 68.19(15)
C13 Fe2 C14 40.11(17)
C11 Fe2 C14 68.22(15)
C18 Fe2 C14 117.24(19)
C17 Fe2 C14 150.25(19)
C19 Fe2 C16 68.2(2)
C20 Fe2 C16 39.8(2)
C15 Fe2 C16 130.81(17)
C12 Fe2 C16 117.33(18)
C13 Fe2 C16 150.02(19)
C11 Fe2 C16 109.11(17)
C18 Fe2 C16 67.6(2)
C17 Fe2 C16 39.49(17)
C14 Fe2 C16 168.98(18)
C2 C1 C5 107.3(4)
C2 C1 C11 126.0(3)
C5 C1 C11 126.6(3)
C2 C1 Fe1 67.9(2)
C5 C1 Fe1 67.3(2)
C11 C1 Fe1 127.7(3)
C1 C2 C3 108.3(4)
C1 C2 Fe1 72.5(2)
C3 C2 Fe1 68.7(2)
C1 C2 H2 125.8
C3 C2 H2 125.8
Fe1 C2 H2 125.8
C4 C3 C2 107.8(4)
C4 C3 Fe1 69.4(2)
C2 C3 Fe1 70.7(2)
C4 C3 H3 126.1
C2 C3 H3 126.1
Fe1 C3 H3 126.1
C3 C4 C5 108.6(4)
C3 C4 Fe1 70.4(2)
C5 C4 Fe1 70.5(2)
C3 C4 H4 125.7
C5 C4 H4 125.7
Fe1 C4 H4 125.7
C1 C5 C4 107.8(4)
C1 C5 Fe1 73.0(2)
C4 C5 Fe1 68.7(2)
C1 C5 H5 126.1
C4 C5 H5 126.1
Fe1 C5 H5 126.1
C7 C6 C10 106.9(4)
C7 C6 C21 124.5(5)
C10 C6 C21 128.6(5)
C7 C6 Fe1 69.9(2)
C10 C6 Fe1 68.5(2)
C21 C6 Fe1 124.8(3)
C6 C7 C8 109.3(5)
C6 C7 Fe1 71.1(2)
C8 C7 Fe1 69.8(3)
C6 C7 H7 125.3
C8 C7 H7 125.3
Fe1 C7 H7 125.3
C9 C8 C7 108.0(4)
C9 C8 Fe1 69.7(3)
C7 C8 Fe1 70.5(2)
C9 C8 H8 126.0
C7 C8 H8 126.0
Fe1 C8 H8 126.0
C8 C9 C10 108.1(5)
C8 C9 Fe1 71.1(3)
C10 C9 Fe1 69.9(3)
C8 C9 H9 125.9
C10 C9 H9 125.9
Fe1 C9 H9 125.9
C6 C10 C9 107.7(5)
C6 C10 Fe1 71.5(2)
C9 C10 Fe1 69.5(3)
C6 C10 H10 126.1
C9 C10 H10 126.1
Fe1 C10 H10 126.1
C15 C11 C12 107.3(3)
C15 C11 C1 126.4(3)
C12 C11 C1 125.8(3)
C15 C11 Fe2 69.3(2)
C12 C11 Fe2 69.3(2)
C1 C11 Fe2 120.3(3)
C13 C12 C11 107.5(3)
C13 C12 Fe2 69.8(2)
C11 C12 Fe2 69.9(2)
C13 C12 H12 126.2
C11 C12 H12 126.2
Fe2 C12 H12 126.2
C14 C13 C12 108.8(3)
C14 C13 Fe2 70.5(2)
C12 C13 Fe2 69.6(2)
C14 C13 H13 125.6
C12 C13 H13 125.6
Fe2 C13 H13 125.6
C13 C14 C15 107.8(3)
C13 C14 Fe2 69.4(2)
C15 C14 Fe2 69.2(2)
C13 C14 H14 126.1
C15 C14 H14 126.1
Fe2 C14 H14 126.1
C14 C15 C11 108.5(3)
C14 C15 Fe2 70.4(2)
C11 C15 Fe2 70.0(2)
C14 C15 H15 125.7
C11 C15 H15 125.7
Fe2 C15 H15 125.7
C17 C16 C20 106.9(5)
C17 C16 C26 124.0(5)
C20 C16 C26 129.0(5)
C17 C16 Fe2 69.3(3)
C20 C16 Fe2 68.4(2)
C26 C16 Fe2 124.7(3)
C16 C17 C18 109.4(5)
C16 C17 Fe2 71.2(3)
C18 C17 Fe2 69.6(3)
C16 C17 H17 125.3
C18 C17 H17 125.3
Fe2 C17 H17 125.3
C19 C18 C17 107.9(5)
C19 C18 Fe2 69.5(3)
C17 C18 Fe2 70.0(3)
C19 C18 H18 126.1
C17 C18 H18 126.1
Fe2 C18 H18 126.1
C18 C19 C20 107.1(5)
C18 C19 Fe2 70.7(3)
C20 C19 Fe2 69.3(3)
C18 C19 H19 126.4
C20 C19 H19 126.4
Fe2 C19 H19 126.4
C16 C20 C19 108.7(5)
C16 C20 Fe2 71.9(3)
C19 C20 Fe2 69.2(3)
C16 C20 H20 125.7
C19 C20 H20 125.7
Fe2 C20 H20 125.7
C6 C21 C22 115.8(4)
C6 C21 H21A 108.3
C22 C21 H21A 108.3
C6 C21 H21B 108.3
C22 C21 H21B 108.3
H21A C21 H21B 107.4
C23 C22 C25 105.2(7)
C23 C22 C24 110.0(6)
C25 C22 C24 109.5(6)
C23 C22 C21 110.1(6)
C25 C22 C21 113.2(5)
C24 C22 C21 108.8(5)
C23 C22 H22A 109.5
C25 C22 H22A 109.2
C24 C22 H22A 0.7
C21 C22 H22A 109.5
C23 C22 H22B 0.8
C25 C22 H22B 105.9
C24 C22 H22B 110.0
C21 C22 H22B 109.5
H22A C22 H22B 109.5
C23 C22 H22C 108.8
C25 C22 H22C 4.2
C24 C22 H22C 109.7
C21 C22 H22C 109.5
H22A C22 H22C 109.5
H22B C22 H22C 109.5
C22 C23 H23A 109.5
C22 C23 H23B 109.5
C22 C23 H23C 109.5
C22 C24 H24A 109.5
C22 C24 H24B 109.5
C22 C24 H24C 109.5
C22 C25 H25A 109.5
C22 C25 H25B 109.5
C22 C25 H25C 109.5
C16 C26 C27 118.0(5)
C16 C26 H26A 107.8
C27 C26 H26A 107.8
C16 C26 H26B 107.8
C27 C26 H26B 107.8
H26A C26 H26B 107.1
C28 C27 C30 132.2(8)
C28 C27 C26 109.8(7)
C30 C27 C26 100.0(6)
C28 C27 C29 102.4(7)
C30 C27 C29 100.8(7)
C26 C27 C29 110.7(6)
C28 C27 H27A 96.5
C30 C27 H27A 108.0
C26 C27 H27A 109.5
C29 C27 H27A 7.3
C28 C27 H27B 121.2
C30 C27 H27B 11.5
C26 C27 H27B 109.5
C29 C27 H27B 102.6
H27A C27 H27B 109.5
C28 C27 H27C 14.4
C30 C27 H27C 119.8
C26 C27 H27C 109.5
C29 C27 H27C 114.9
H27A C27 H27C 109.5
H27B C27 H27C 109.5
C27 C28 H28A 109.5
C27 C28 H28B 109.5
C27 C28 H28C 109.5
C27 C29 H29A 109.5
C27 C29 H29B 109.5
C27 C29 H29C 109.5
C27 C30 H30A 109.5
C27 C30 H30B 109.5
C27 C30 H30C 109.5
C32 C31 C36 111.8(3)
C32 C31 C37 124.6(3)
C36 C31 C37 123.5(3)
F1B C32 C33 115.7(5)
F1B C32 C31 116.9(5)
C33 C32 C31 124.7(3)
F1B C32 F1A 29.6(3)
C33 C32 F1A 117.1(5)
C31 C32 F1A 116.9(5)
F2B C33 C32 120.4(5)
F2B C33 C34 113.9(5)
C32 C33 C34 123.4(3)
F2B C33 F2A 28.9(4)
C32 C33 F2A 115.0(5)
C34 C33 F2A 120.0(5)
C33 C34 C35 112.1(3)
C33 C34 C40 124.1(3)
C35 C34 C40 123.7(3)
C36 C35 F3A 119.6(4)
C36 C35 C34 123.7(4)
F3A C35 C34 112.7(4)
C36 C35 F3B 114.1(4)
F3A C35 F3B 38.6(2)
C34 C35 F3B 119.6(4)
C35 C36 F4A 115.9(4)
C35 C36 C31 124.2(4)
F4A C36 C31 115.9(4)
C35 C36 F4B 117.1(4)
F4A C36 F4B 37.5(3)
C31 C36 F4B 116.2(4)
C31 C37 C38 125.1(3)
C31 C37 C39 123.8(3)
C38 C37 C39 110.9(3)
N1 C38 C37 175.4(4)
N2 C39 C37 174.4(4)
C34 C40 C41 123.4(3)
C34 C40 C42 123.8(3)
C41 C40 C42 112.3(4)
N3 C41 C40 176.9(4)
N4 C42 C40 176.4(4)

loop_
_geom_bond_atom_site_label_1
_geom_bond_atom_site_label_2
_geom_bond_distance
F1A C32 1.425(9)
F2A C33 1.404(10)
F3A C35 1.355(6)
F4A C36 1.346(6)
F1B C32 1.338(9)
F2B C33 1.329(9)
F3B C35 1.457(7)
F4B C36 1.469(7)
Fe1 C4 2.033(5)
Fe1 C9 2.045(5)
Fe1 C3 2.046(4)
Fe1 C10 2.050(4)
Fe1 C5 2.057(4)
Fe1 C8 2.063(4)
Fe1 C7 2.072(4)
Fe1 C2 2.072(4)
Fe1 C6 2.088(4)
Fe1 C1 2.132(4)
Fe2 C19 2.035(4)
Fe2 C20 2.036(4)
Fe2 C15 2.041(3)
Fe2 C12 2.041(4)
Fe2 C13 2.043(4)
Fe2 C11 2.049(4)
Fe2 C18 2.051(5)
Fe2 C17 2.055(4)
Fe2 C14 2.057(4)
Fe2 C16 2.081(4)
C1 C2 1.424(5)
C1 C5 1.425(5)
C1 C11 1.435(6)
C2 C3 1.428(5)
C2 H2 0.9800
C3 C4 1.403(8)
C3 H3 0.9800
C4 C5 1.426(5)
C4 H4 0.9800
C5 H5 0.9800
C6 C7 1.389(6)
C6 C10 1.417(6)
C6 C21 1.484(6)
C7 C8 1.407(6)
C7 H7 0.9800
C8 C9 1.377(9)
C8 H8 0.9800
C9 C10 1.422(7)
C9 H9 0.9800
C10 H10 0.9800
C11 C15 1.423(5)
C11 C12 1.427(5)
C12 C13 1.418(5)
C12 H12 0.9800
C13 C14 1.406(6)
C13 H13 0.9800
C14 C15 1.414(5)
C14 H14 0.9800
C15 H15 0.9800
C16 C17 1.398(6)
C16 C20 1.401(7)
C16 C26 1.501(6)
C17 C18 1.419(6)
C17 H17 0.9800
C18 C19 1.389(8)
C18 H18 0.9800
C19 C20 1.441(7)
C19 H19 0.9800
C20 H20 0.9800
C21 C22 1.527(6)
C21 H21A 0.9700
C21 H21B 0.9700
C22 C23 1.463(9)
C22 C25 1.498(8)
C22 C24 1.520(7)
C22 H22A 0.9600
C22 H22B 0.9600
C22 H22C 0.9600
C23 H23A 0.9600
C23 H23B 0.9600
C23 H23C 0.9600
C24 H24A 0.9600
C24 H24B 0.9600
C24 H24C 0.9600
C25 H25A 0.9600
C25 H25B 0.9600
C25 H25C 0.9600
C26 C27 1.524(7)
C26 H26A 0.9700
C26 H26B 0.9700
C27 C28 1.444(9)
C27 C30 1.522(11)
C27 C29 1.551(9)
C27 H27A 0.9600
C27 H27B 0.9600
C27 H27C 0.9600
C28 H28A 0.9600
C28 H28B 0.9600
C28 H28C 0.9600
C29 H29A 0.9600
C29 H29B 0.9600
C29 H29C 0.9600
C30 H30A 0.9600
C30 H30B 0.9600
C30 H30C 0.9600
N1 C38 1.144(5)
N2 C39 1.143(5)
N3 C41 1.148(5)
N4 C42 1.142(5)
C31 C32 1.386(5)
C31 C36 1.402(5)
C31 C37 1.406(5)
C32 C33 1.352(5)
C33 C34 1.399(5)
C34 C35 1.408(5)
C34 C40 1.414(5)
C35 C36 1.342(5)
C37 C38 1.424(5)
C37 C39 1.425(5)
C40 C41 1.424(5)
C40 C42 1.426(5)
